data_2103870
loop_
_publ_author_name
'Melguizo, Manuel'
'Quesada, Antonio'
'Low, John N.'
'Glidewell, Christopher'

_publ_section_title
;
 Supramolecular structures of <i>N</i>^4^-substituted
 2,4-diamino-6-benzyloxy-5-nitrosopyrimidines
;
_journal_issue 2
_journal_name_full 'Acta Crystallographica Section B'
_journal_page_first 263
_journal_page_last 276
_journal_paper_doi 10.1107/S0108768103002477
_journal_volume 59
_journal_year 2003
_chemical_formula_moiety 'C23 H35 N5 O2'
_chemical_formula_sum 'C23 H35 N5 O2'
_chemical_formula_weight 413.56
_chemical_name_systematic
;
2-Amino-6-benzyloxy-4-(N-dodecylamino)-5-nitrosopyrimidine
;
_space_group_IT_number 2
_symmetry_cell_setting triclinic
_symmetry_space_group_name_Hall '-P 1'
_symmetry_space_group_name_H-M 'P -1'
_atom_sites_solution_hydrogens geom
_atom_sites_solution_primary direct
_atom_sites_solution_secondary difmap
_cell_angle_alpha 92.000(2)
_cell_angle_beta 99.840(2)
_cell_angle_gamma 108.760(2)
_cell_formula_units_Z 2
_cell_length_a 7.3567(4)
_cell_length_b 7.7784(4)
_cell_length_c 21.4725(14)
_cell_measurement_reflns_used 4147
_cell_measurement_temperature 120(2)
_cell_measurement_theta_max 27.47
_cell_measurement_theta_min 2.98
_cell_volume 1141.01(11)
_computing_cell_refinement 'DENZO-SMN (Otwinowski & Minor, 1997)'
_computing_data_collection 'Kappa-CCD server software (Nonius, 1997)'
_computing_data_reduction 'DENZO-SMN (Otwinowski & Minor, 1997)'
_computing_molecular_graphics 'PLATON (Spek, 2002)'
_computing_publication_material 'SHELXL-97 (Sheldrick, 1997a) and PRPKAPPA (Ferguson, 1999)'
_computing_structure_refinement 'SHELXL-97 (Sheldrick, 1997a)'
_computing_structure_solution 'SHELXS-97 (Sheldrick, 1997b)'
_diffrn_ambient_temperature 120(2)
_diffrn_measured_fraction_theta_full 0.851
_diffrn_measured_fraction_theta_max 0.794
_diffrn_measurement_device_type Kappa-CCD
_diffrn_measurement_method '\f scans, and \w scans with \k offsets'
_diffrn_radiation_monochromator graphite
_diffrn_radiation_source 'fine-focus sealed X-ray tube'
_diffrn_radiation_type 'Mo K\a'
_diffrn_radiation_wavelength 0.71073
_diffrn_reflns_av_R_equivalents 0.0479
_diffrn_reflns_av_sigmaI/netI 0.0629
_diffrn_reflns_limit_h_max 9
_diffrn_reflns_limit_h_min -9
_diffrn_reflns_limit_k_max 10
_diffrn_reflns_limit_k_min -9
_diffrn_reflns_limit_l_max 27
_diffrn_reflns_limit_l_min -27
_diffrn_reflns_number 10984
_diffrn_reflns_theta_full 25.00
_diffrn_reflns_theta_max 27.47
_diffrn_reflns_theta_min 2.98
_diffrn_standards_decay_% 0
_exptl_absorpt_coefficient_mu 0.079
_exptl_absorpt_correction_T_max 0.994
_exptl_absorpt_correction_T_min 0.976
_exptl_absorpt_correction_type multi-scan
_exptl_absorpt_process_details 'DENZO-SMN (Otwinowski & Minor, 1997)'
_exptl_crystal_colour purple
_exptl_crystal_density_diffrn 1.204
_exptl_crystal_density_method 'not measured'
_exptl_crystal_description plate
_exptl_crystal_F_000 448
_exptl_crystal_size_max 0.18
_exptl_crystal_size_mid 0.18
_exptl_crystal_size_min 0.08
_refine_diff_density_max 0.223
_refine_diff_density_min -0.228
_refine_ls_extinction_method none
_refine_ls_goodness_of_fit_ref 1.012
_refine_ls_hydrogen_treatment constr
_refine_ls_matrix_type full
_refine_ls_number_parameters 272
_refine_ls_number_reflns 4147
_refine_ls_number_restraints 0
_refine_ls_restrained_S_all 1.012
_refine_ls_R_factor_all 0.0877
_refine_ls_R_factor_gt 0.0521
_refine_ls_shift/su_max 0.000
_refine_ls_shift/su_mean 0.000
_refine_ls_structure_factor_coef Fsqd
_refine_ls_weighting_details 'w=1/[\s^2^(Fo^2^)+(0.0752P)^2^+0.1136P] where P=(Fo^2^+2Fc^2^)/3'
_refine_ls_weighting_scheme calc
_refine_ls_wR_factor_gt 0.1229
_refine_ls_wR_factor_ref 0.1397
_reflns_number_gt 2819
_reflns_number_total 4147
_reflns_threshold_expression >2\s(I)
_cod_data_source_file na0145.cif
_cod_data_source_block 3
_cod_depositor_comments
;
The following automatic conversions were performed:
'_exptl_absorpt_correction_type' value 'Multi-scan' changed to
'multi-scan' according to
'/home/saulius/struct/CIF-dictionaries/cif_core.dic' dictionary named
'cif_core.dic' version 2.4.1 from 2010-06-29.

Automatic conversion script
Id: cif_fix_enum 1527 2010-12-29 10:47:43Z saulius 

The following automatic conversions were performed:

'_exptl_absorpt_correction_type' value 'Multi-scan' changed to
'multi-scan' according to
/home/saulius/struct/CIF-dictionaries/cif_core.dic dictionary named
'cif_core.dic' version 2.4.1 from 2010-06-29.

Automatic conversion script
Id: cif_fix_values 1715 2011-07-08 13:25:40Z adriana 
;
_cod_original_cell_volume 1141.00(11)
_cod_database_code 2103870

loop_
_symmetry_equiv_pos_as_xyz
'x, y, z'
'-x, -y, -z'

loop_
_atom_site_label
_atom_site_fract_x
_atom_site_fract_y
_atom_site_fract_z
_atom_site_U_iso_or_equiv
_atom_site_adp_type
_atom_site_calc_flag
_atom_site_refinement_flags
_atom_site_occupancy
_atom_site_type_symbol
N1 0.5363(2) 0.19353(19) 0.55144(6) 0.0231(4) Uani d . 1 N
C2 0.3905(3) 0.2288(2) 0.51088(8) 0.0234(4) Uani d . 1 C
N2 0.2243(2) 0.1990(2) 0.53114(7) 0.0293(4) Uani d . 1 N
N3 0.3984(2) 0.29059(19) 0.45348(7) 0.0236(4) Uani d . 1 N
C4 0.5688(3) 0.3270(2) 0.43450(8) 0.0223(4) Uani d . 1 C
C41 0.4311(3) 0.4504(3) 0.34147(8) 0.0278(4) Uani d . 1 C
C42 0.3255(3) 0.3251(3) 0.28115(8) 0.0273(4) Uani d . 1 C
C43 0.1503(3) 0.3784(3) 0.25104(8) 0.0288(5) Uani d . 1 C
C44 0.0217(3) 0.2609(3) 0.19140(9) 0.0307(5) Uani d . 1 C
C45 -0.1591(3) 0.3147(3) 0.17023(8) 0.0284(4) Uani d . 1 C
C46 -0.2922(3) 0.2164(3) 0.10839(9) 0.0311(5) Uani d . 1 C
C47 -0.4619(3) 0.2879(3) 0.08934(8) 0.0294(5) Uani d . 1 C
C48 -0.5937(3) 0.2057(3) 0.02553(9) 0.0311(5) Uani d . 1 C
C49 -0.7587(3) 0.2848(3) 0.00868(8) 0.0306(5) Uani d . 1 C
C410 -0.8951(3) 0.2067(3) -0.05445(9) 0.0320(5) Uani d . 1 C
C411 -1.0583(3) 0.2880(3) -0.06900(9) 0.0359(5) Uani d . 1 C
C412 -1.1994(3) 0.2083(3) -0.13125(10) 0.0469(6) Uani d . 1 C
N4 0.5860(2) 0.3970(2) 0.37904(7) 0.0258(4) Uani d . 1 N
C5 0.7347(3) 0.2925(2) 0.47208(8) 0.0205(4) Uani d . 1 C
O5 0.94503(18) 0.39005(16) 0.40582(6) 0.0277(3) Uani d . 1 O
N5 0.9124(2) 0.32132(19) 0.45776(7) 0.0232(4) Uani d . 1 N
C6 0.7010(3) 0.2256(2) 0.53197(8) 0.0214(4) Uani d . 1 C
C61 1.0065(3) 0.1385(2) 0.67025(8) 0.0228(4) Uani d . 1 C
C62 1.1182(3) 0.2673(2) 0.72010(8) 0.0287(4) Uani d . 1 C
C63 1.2871(3) 0.2512(3) 0.75526(9) 0.0337(5) Uani d . 1 C
C64 1.3490(3) 0.1083(3) 0.73945(9) 0.0328(5) Uani d . 1 C
C65 1.2403(3) -0.0204(3) 0.68956(9) 0.0301(5) Uani d . 1 C
C66 1.0671(3) -0.0071(2) 0.65580(8) 0.0273(4) Uani d . 1 C
C67 0.8200(3) 0.1525(3) 0.63341(8) 0.0264(4) Uani d . 1 C
O6 0.85125(16) 0.19713(15) 0.56988(5) 0.0236(3) Uani d . 1 O
H2A 0.1251 0.2197 0.5073 0.035 Uiso calc R 1 H
H2B 0.2127 0.1585 0.5685 0.035 Uiso calc R 1 H
H41A 0.4887 0.5758 0.3299 0.033 Uiso calc R 1 H
H41B 0.3342 0.4526 0.3681 0.033 Uiso calc R 1 H
H42A 0.2807 0.1968 0.2913 0.033 Uiso calc R 1 H
H42B 0.4158 0.3360 0.2510 0.033 Uiso calc R 1 H
H43A 0.0676 0.3752 0.2831 0.035 Uiso calc R 1 H
H43B 0.1992 0.5061 0.2405 0.035 Uiso calc R 1 H
H44A 0.0976 0.2751 0.1569 0.037 Uiso calc R 1 H
H44B -0.0189 0.1311 0.1999 0.037 Uiso calc R 1 H
H45A -0.2369 0.2930 0.2043 0.034 Uiso calc R 1 H
H45B -0.1160 0.4474 0.1659 0.034 Uiso calc R 1 H
H46A -0.3447 0.0844 0.1131 0.037 Uiso calc R 1 H
H46B -0.2149 0.2320 0.0742 0.037 Uiso calc R 1 H
H47A -0.5428 0.2645 0.1225 0.035 Uiso calc R 1 H
H47B -0.4080 0.4217 0.0884 0.035 Uiso calc R 1 H
H48A -0.6510 0.0721 0.0264 0.037 Uiso calc R 1 H
H48B -0.5138 0.2276 -0.0080 0.037 Uiso calc R 1 H
H49A -0.8368 0.2636 0.0426 0.037 Uiso calc R 1 H
H49B -0.7003 0.4183 0.0080 0.037 Uiso calc R 1 H
H41C -0.9538 0.0731 -0.0541 0.038 Uiso calc R 1 H
H41D -0.8182 0.2292 -0.0887 0.038 Uiso calc R 1 H
H41E -1.1326 0.2684 -0.0341 0.043 Uiso calc R 1 H
H41F -0.9993 0.4213 -0.0702 0.043 Uiso calc R 1 H
H41G -1.1273 0.2271 -0.1662 0.070 Uiso calc R 1 H
H41H -1.2981 0.2690 -0.1380 0.070 Uiso calc R 1 H
H41I -1.2639 0.0774 -0.1297 0.070 Uiso calc R 1 H
H4 0.6945 0.4114 0.3646 0.031 Uiso calc R 1 H
H62 1.0784 0.3678 0.7303 0.034 Uiso calc R 1 H
H63 1.3604 0.3383 0.7902 0.040 Uiso calc R 1 H
H64 1.4664 0.0985 0.7630 0.039 Uiso calc R 1 H
H65 1.2837 -0.1178 0.6783 0.036 Uiso calc R 1 H
H66 0.9897 -0.0984 0.6226 0.033 Uiso calc R 1 H
H67A 0.7123 0.0352 0.6309 0.032 Uiso calc R 1 H
H67B 0.7843 0.2487 0.6546 0.032 Uiso calc R 1 H

loop_
_atom_site_aniso_label
_atom_site_aniso_U_11
_atom_site_aniso_U_22
_atom_site_aniso_U_33
_atom_site_aniso_U_12
_atom_site_aniso_U_13
_atom_site_aniso_U_23
N1 0.0173(9) 0.0279(9) 0.0249(8) 0.0107(7) 0.0008(7) -0.0006(6)
C2 0.0181(11) 0.0246(10) 0.0269(10) 0.0088(8) 0.0004(8) -0.0033(7)
N2 0.0183(9) 0.0450(10) 0.0273(9) 0.0140(7) 0.0044(7) 0.0051(7)
N3 0.0173(9) 0.0305(9) 0.0242(8) 0.0106(7) 0.0020(7) 0.0011(6)
C4 0.0190(10) 0.0222(10) 0.0246(9) 0.0085(8) -0.0009(8) -0.0030(7)
C41 0.0266(11) 0.0344(11) 0.0255(10) 0.0159(9) 0.0015(9) 0.0057(8)
C42 0.0259(11) 0.0303(11) 0.0278(10) 0.0130(8) 0.0038(9) 0.0028(8)
C43 0.0270(11) 0.0322(11) 0.0280(10) 0.0119(9) 0.0033(9) 0.0045(8)
C44 0.0271(12) 0.0385(12) 0.0265(10) 0.0118(9) 0.0035(9) 0.0010(8)
C45 0.0272(12) 0.0306(11) 0.0260(10) 0.0097(9) 0.0008(9) 0.0022(8)
C46 0.0279(12) 0.0351(11) 0.0273(10) 0.0084(9) 0.0018(9) 0.0020(8)
C47 0.0274(12) 0.0300(11) 0.0278(10) 0.0089(9) -0.0010(9) 0.0008(8)
C48 0.0282(12) 0.0327(11) 0.0290(10) 0.0085(9) 0.0001(9) 0.0010(8)
C49 0.0280(12) 0.0326(11) 0.0288(10) 0.0081(9) 0.0023(9) 0.0031(8)
C410 0.0293(12) 0.0332(11) 0.0292(10) 0.0071(9) 0.0006(9) 0.0038(8)
C411 0.0300(12) 0.0426(12) 0.0306(11) 0.0084(9) 0.0001(9) 0.0074(9)
C412 0.0385(14) 0.0486(14) 0.0422(13) 0.0067(11) -0.0088(11) 0.0106(10)
N4 0.0208(9) 0.0363(9) 0.0240(8) 0.0144(7) 0.0041(7) 0.0035(6)
C5 0.0162(10) 0.0219(10) 0.0232(9) 0.0076(8) 0.0014(8) -0.0026(7)
O5 0.0262(8) 0.0324(7) 0.0264(7) 0.0108(6) 0.0079(6) 0.0036(5)
N5 0.0210(9) 0.0252(9) 0.0232(8) 0.0077(7) 0.0042(7) -0.0004(6)
C6 0.0173(11) 0.0210(10) 0.0259(9) 0.0091(8) 0.0000(8) -0.0032(7)
C61 0.0203(10) 0.0293(10) 0.0206(9) 0.0097(8) 0.0050(8) 0.0049(7)
C62 0.0295(12) 0.0296(11) 0.0285(10) 0.0135(9) 0.0036(9) 0.0004(8)
C63 0.0307(12) 0.0346(12) 0.0285(10) 0.0068(9) -0.0052(9) -0.0025(8)
C64 0.0240(11) 0.0398(12) 0.0331(11) 0.0125(9) -0.0029(9) 0.0089(9)
C65 0.0297(12) 0.0324(11) 0.0334(11) 0.0181(9) 0.0048(9) 0.0044(8)
C66 0.0249(11) 0.0305(11) 0.0252(10) 0.0101(8) 0.0006(8) -0.0004(7)
C67 0.0251(11) 0.0347(11) 0.0218(9) 0.0140(9) 0.0030(8) 0.0025(7)
O6 0.0179(7) 0.0312(7) 0.0235(6) 0.0122(6) 0.0008(5) 0.0032(5)

loop_
_atom_type_symbol
_atom_type_description
_atom_type_scat_dispersion_real
_atom_type_scat_dispersion_imag
_atom_type_scat_source
C C 0.0033 0.0016 'International Tables Vol C Tables 4.2.6.8 and 6.1.1.4'
H H 0.0000 0.0000 'International Tables Vol C Tables 4.2.6.8 and 6.1.1.4'
N N 0.0061 0.0033 'International Tables Vol C Tables 4.2.6.8 and 6.1.1.4'
O O 0.0106 0.0060 'International Tables Vol C Tables 4.2.6.8 and 6.1.1.4'

loop_
_geom_angle_atom_site_label_1
_geom_angle_atom_site_label_2
_geom_angle_atom_site_label_3
_geom_angle
_geom_angle_publ_flag
C6 N1 C2 115.76(15) no
N2 C2 N3 116.97(15) no
N2 C2 N1 115.71(16) no
N3 C2 N1 127.31(17) no
C2 N2 H2A 120.0 no
C2 N2 H2B 120.0 no
H2A N2 H2B 120.0 no
C4 N3 C2 116.57(14) no
N3 C4 N4 118.61(15) no
N3 C4 C5 121.99(16) no
N4 C4 C5 119.41(16) no
N4 C41 C42 113.97(15) no
N4 C41 H41A 108.8 no
C42 C41 H41A 108.8 no
N4 C41 H41B 108.8 no
C42 C41 H41B 108.8 no
H41A C41 H41B 107.7 no
C41 C42 C43 109.07(14) no
C41 C42 H42A 109.9 no
C43 C42 H42A 109.9 no
C41 C42 H42B 109.9 no
C43 C42 H42B 109.9 no
H42A C42 H42B 108.3 no
C44 C43 C42 116.20(15) no
C44 C43 H43A 108.2 no
C42 C43 H43A 108.2 no
C44 C43 H43B 108.2 no
C42 C43 H43B 108.2 no
H43A C43 H43B 107.4 no
C45 C44 C43 111.09(15) no
C45 C44 H44A 109.4 no
C43 C44 H44A 109.4 no
C45 C44 H44B 109.4 no
C43 C44 H44B 109.4 no
H44A C44 H44B 108.0 no
C46 C45 C44 116.17(15) no
C46 C45 H45A 108.2 no
C44 C45 H45A 108.2 no
C46 C45 H45B 108.2 no
C44 C45 H45B 108.2 no
H45A C45 H45B 107.4 no
C45 C46 C47 112.09(15) no
C45 C46 H46A 109.2 no
C47 C46 H46A 109.2 no
C45 C46 H46B 109.2 no
C47 C46 H46B 109.2 no
H46A C46 H46B 107.9 no
C48 C47 C46 115.25(15) no
C48 C47 H47A 108.5 no
C46 C47 H47A 108.5 no
C48 C47 H47B 108.5 no
C46 C47 H47B 108.5 no
H47A C47 H47B 107.5 no
C47 C48 C49 112.77(15) no
C47 C48 H48A 109.0 no
C49 C48 H48A 109.0 no
C47 C48 H48B 109.0 no
C49 C48 H48B 109.0 no
H48A C48 H48B 107.8 no
C410 C49 C48 114.93(15) no
C410 C49 H49A 108.5 no
C48 C49 H49A 108.5 no
C410 C49 H49B 108.5 no
C48 C49 H49B 108.5 no
H49A C49 H49B 107.5 no
C49 C410 C411 113.15(16) no
C49 C410 H41C 108.9 no
C411 C410 H41C 108.9 no
C49 C410 H41D 108.9 no
C411 C410 H41D 108.9 no
H41C C410 H41D 107.8 no
C412 C411 C410 113.96(17) no
C412 C411 H41E 108.8 no
C410 C411 H41E 108.8 no
C412 C411 H41F 108.8 no
C410 C411 H41F 108.8 no
H41E C411 H41F 107.7 no
C411 C412 H41G 109.5 no
C411 C412 H41H 109.5 no
H41G C412 H41H 109.5 no
C411 C412 H41I 109.5 no
H41G C412 H41I 109.5 no
H41H C412 H41I 109.5 no
C4 N4 C41 122.29(15) no
C4 N4 H4 118.9 no
C41 N4 H4 118.9 no
N5 C5 C6 118.33(15) no
N5 C5 C4 127.50(16) no
C6 C5 C4 114.14(16) no
O5 N5 C5 118.12(13) no
N1 C6 O6 118.88(15) no
N1 C6 C5 124.15(15) no
O6 C6 C5 116.96(15) no
C62 C61 C66 118.90(16) no
C62 C61 C67 120.89(16) no
C66 C61 C67 120.19(16) no
C63 C62 C61 120.82(17) no
C63 C62 H62 119.6 no
C61 C62 H62 119.6 no
C64 C63 C62 119.83(17) no
C64 C63 H63 120.1 no
C62 C63 H63 120.1 no
C65 C64 C63 120.09(17) no
C65 C64 H64 120.0 no
C63 C64 H64 120.0 no
C64 C65 C66 119.80(17) no
C64 C65 H65 120.1 no
C66 C65 H65 120.1 no
C61 C66 C65 120.49(17) no
C61 C66 H66 119.8 no
C65 C66 H66 119.8 no
O6 C67 C61 107.91(14) no
O6 C67 H67A 110.1 no
C61 C67 H67A 110.1 no
O6 C67 H67B 110.1 no
C61 C67 H67B 110.1 no
H67A C67 H67B 108.4 no
C6 O6 C67 115.32(13) no

loop_
_geom_bond_atom_site_label_1
_geom_bond_atom_site_label_2
_geom_bond_distance
_geom_bond_publ_flag
N1 C6 1.300(2) no
N1 C2 1.368(2) no
C2 N2 1.321(2) no
C2 N3 1.342(2) no
N2 H2A 0.88 no
N2 H2B 0.88 no
N3 C4 1.331(2) no
C4 N4 1.335(2) no
C4 C5 1.450(2) no
C41 N4 1.462(2) no
C41 C42 1.521(2) no
C41 H41A 0.99 no
C41 H41B 0.99 no
C42 C43 1.527(2) no
C42 H42A 0.99 no
C42 H42B 0.99 no
C43 C44 1.522(2) no
C43 H43A 0.99 no
C43 H43B 0.99 no
C44 C45 1.522(2) no
C44 H44A 0.99 no
C44 H44B 0.99 no
C45 C46 1.520(2) no
C45 H45A 0.99 no
C45 H45B 0.99 no
C46 C47 1.524(3) no
C46 H46A 0.99 no
C46 H46B 0.99 no
C47 C48 1.521(2) no
C47 H47A 0.99 no
C47 H47B 0.99 no
C48 C49 1.526(3) no
C48 H48A 0.99 no
C48 H48B 0.99 no
C49 C410 1.516(2) no
C49 H49A 0.99 no
C49 H49B 0.99 no
C410 C411 1.520(3) no
C410 H41C 0.99 no
C410 H41D 0.99 no
C411 C412 1.517(3) no
C411 H41E 0.99 no
C411 H41F 0.99 no
C412 H41G 0.98 no
C412 H41H 0.98 no
C412 H41I 0.98 no
N4 H4 0.88 no
C5 N5 1.344(2) no
C5 C6 1.435(2) no
O5 N5 1.2799(17) no
C6 O6 1.3400(19) no
C61 C62 1.385(2) no
C61 C66 1.388(2) no
C61 C67 1.500(2) no
C62 C63 1.384(3) no
C62 H62 0.95 no
C63 C64 1.382(3) no
C63 H63 0.95 no
C64 C65 1.381(3) no
C64 H64 0.95 no
C65 C66 1.391(2) no
C65 H65 0.95 no
C66 H66 0.95 no
C67 O6 1.457(2) no
C67 H67A 0.99 no
C67 H67B 0.99 no

loop_
_geom_hbond_atom_site_label_D
_geom_hbond_atom_site_label_H
_geom_hbond_atom_site_label_A
_geom_hbond_site_symmetry_A
_geom_hbond_distance_DH
_geom_hbond_distance_HA
_geom_hbond_distance_DA
_geom_hbond_angle_DHA
_geom_hbond_publ_flag
N4 H4 O5 . 0.88 1.96 2.624(2) 131 y
N2 H2A N5 1_455 0.88 2.12 2.987(2) 169 y

loop_
_geom_torsion_atom_site_label_1
_geom_torsion_atom_site_label_2
_geom_torsion_atom_site_label_3
_geom_torsion_atom_site_label_4
_geom_torsion
_geom_torsion_publ_flag
C6 N1 C2 N2 -178.94(14) no
C6 N1 C2 N3 0.7(3) no
N2 C2 N3 C4 177.46(14) no
N1 C2 N3 C4 -2.2(3) no
C2 N3 C4 N4 -176.84(15) no
C2 N3 C4 C5 3.3(2) no
N4 C41 C42 C43 172.21(15) no
C41 C42 C43 C44 -177.34(16) no
C42 C43 C44 C45 173.80(16) no
C43 C44 C45 C46 175.76(16) no
C44 C45 C46 C47 -176.54(16) no
C45 C46 C47 C48 175.84(16) no
C46 C47 C48 C49 -179.09(16) no
C47 C48 C49 C410 -179.74(16) no
C48 C49 C410 C411 179.44(17) no
C49 C410 C411 C412 -178.59(17) no
N3 C4 N4 C41 5.8(2) no
C5 C4 N4 C41 -174.38(15) no
C42 C41 N4 C4 -108.68(19) no
N3 C4 C5 N5 179.17(15) no
N4 C4 C5 N5 -0.7(3) no
N3 C4 C5 C6 -3.0(2) no
N4 C4 C5 C6 177.16(15) no
C6 C5 N5 O5 -176.38(14) no
C4 C5 N5 O5 1.4(2) no
C2 N1 C6 O6 178.79(14) no
C2 N1 C6 C5 -0.4(2) no
N5 C5 C6 N1 179.52(14) no
C4 C5 C6 N1 1.5(2) no
N5 C5 C6 O6 0.3(2) no
C4 C5 C6 O6 -177.72(14) no
C66 C61 C62 C63 -0.3(3) no
C67 C61 C62 C63 178.03(17) no
C61 C62 C63 C64 2.0(3) no
C62 C63 C64 C65 -1.4(3) no
C63 C64 C65 C66 -0.9(3) no
C62 C61 C66 C65 -2.0(3) no
C67 C61 C66 C65 179.71(17) no
C64 C65 C66 C61 2.5(3) no
C62 C61 C67 O6 110.83(18) no
C66 C61 C67 O6 -70.9(2) no
N1 C6 O6 C67 -7.0(2) no
C5 C6 O6 C67 172.25(14) no
C61 C67 O6 C6 -176.06(14) no

loop_
_cod_related_entry_id
_cod_related_entry_database
_cod_related_entry_code
1 ChemSpider 21140342
